data_7219530
loop_
_publ_author_name
'Gholivand, K.'
'Gholami, A.'
'Ebrahimi, A. A. V.'
'Abolghasemi, S. T.'
'Esrafili, M. D.'
'Fadaei, F. T.'
'Schenk, K. J.'

_publ_section_title
;
 Triphenyltin(iv) adducts of diphosphoryl ligands: structural, electronic
 and energy aspects from X-ray crystallography and theoretical
 calculations
;
_journal_issue 23
_journal_name_full 'RSC Adv.'
_journal_page_first 17482
_journal_paper_doi 10.1039/C4RA12925C
_journal_volume 5
_journal_year 2015
_chemical_formula_moiety 'C68 H62 Cl2 N4 O4 P2 Sn2'
_chemical_formula_sum 'C68 H62 Cl2 N4 O4 P2 Sn2'
_chemical_formula_weight 1369.48
_chemical_name_systematic
;
 ?
;
_space_group_IT_number 13
_symmetry_cell_setting monoclinic
_symmetry_space_group_name_Hall '-P 2yc'
_symmetry_space_group_name_H-M 'P 1 2/c 1'
_atom_sites_solution_hydrogens mixed
_atom_sites_solution_primary direct
_atom_sites_solution_secondary difmap
_audit_creation_method SHELXL-97
_audit_update_record
;
2015-01-09 deposited with the CCDC.
2015-01-28 downloaded from the CCDC.
;
_cell_angle_alpha 90.00
_cell_angle_beta 104.235(3)
_cell_angle_gamma 90.00
_cell_formula_units_Z 2
_cell_length_a 20.193(3)
_cell_length_b 9.5523(16)
_cell_length_c 16.433(3)
_cell_measurement_reflns_used 315
_cell_measurement_temperature 100(2)
_cell_measurement_theta_max 25
_cell_measurement_theta_min 3
_cell_volume 3072.4(9)
_computing_cell_refinement 'Bruker SAINT'
_computing_data_collection 'Bruker APEX II'
_computing_data_reduction 'Bruker SAINT'
_computing_molecular_graphics 'Bruker SHELXTL'
_computing_publication_material 'Bruker SHELXTL'
_computing_structure_refinement 'SHELXL-97 (Sheldrick, 2008)'
_computing_structure_solution 'SHELXS-97 (Sheldrick, 1997)'
_diffrn_ambient_temperature 100(2)
_diffrn_measured_fraction_theta_full 0.986
_diffrn_measured_fraction_theta_max 0.986
_diffrn_measurement_device_type 'Bruker APEX II CCD area detector'
_diffrn_measurement_method 'omega scans'
_diffrn_radiation_monochromator graphite
_diffrn_radiation_source 'fine-focus sealed tube'
_diffrn_radiation_type MoK\a
_diffrn_radiation_wavelength 0.71073
_diffrn_reflns_av_R_equivalents 0.1015
_diffrn_reflns_av_unetI/netI 0.0764
_diffrn_reflns_limit_h_max 23
_diffrn_reflns_limit_h_min -23
_diffrn_reflns_limit_k_max 11
_diffrn_reflns_limit_k_min 0
_diffrn_reflns_limit_l_max 19
_diffrn_reflns_limit_l_min 0
_diffrn_reflns_number 25602
_diffrn_reflns_theta_full 25.00
_diffrn_reflns_theta_max 25.00
_diffrn_reflns_theta_min 2.08
_exptl_absorpt_coefficient_mu 1.004
_exptl_absorpt_correction_T_max 0.840
_exptl_absorpt_correction_T_min 0.672
_exptl_absorpt_correction_type multi-scan
_exptl_absorpt_process_details SADABS
_exptl_crystal_colour colorless
_exptl_crystal_density_diffrn 1.480
_exptl_crystal_density_method 'not measured'
_exptl_crystal_description plate
_exptl_crystal_F_000 1388
_exptl_crystal_recrystallization_method 'Re-crystallisation from solvent: '
_exptl_crystal_size_max 0.43
_exptl_crystal_size_mid 0.32
_exptl_crystal_size_min 0.18
_refine_diff_density_max 1.278
_refine_diff_density_min -0.974
_refine_diff_density_rms 0.109
_refine_ls_extinction_method none
_refine_ls_goodness_of_fit_ref 1.032
_refine_ls_hydrogen_treatment constr
_refine_ls_matrix_type full
_refine_ls_number_parameters 370
_refine_ls_number_reflns 5347
_refine_ls_number_restraints 3
_refine_ls_restrained_S_all 1.033
_refine_ls_R_factor_all 0.0876
_refine_ls_R_factor_gt 0.0545
_refine_ls_shift/su_max 0.001
_refine_ls_shift/su_mean 0.000
_refine_ls_structure_factor_coef Fsqd
_refine_ls_weighting_details 'calc w=1/[\s^2^(Fo^2^)+(0.0556P)^2^+3.6284P] where P=(Fo^2^+2Fc^2^)/3'
_refine_ls_weighting_scheme calc
_refine_ls_wR_factor_gt 0.1141
_refine_ls_wR_factor_ref 0.1259
_reflns_number_gt 3786
_reflns_number_total 5347
_reflns_threshold_expression I>2\s(I)
_cod_data_source_file c4ra12925c2.cif
_cod_data_source_block ag17
_cod_depositor_comments
;
The following automatic conversions were performed:

'_symmetry_cell_setting' value 'Monoclinic' changed to 'monoclinic'
according to
/usr/data/users/saulius/crontab/automatic-downloads/rss-feeds/RSC/lib/dictionaries/cif_core.dic
dictionary named 'cif_core.dic' version 2.4.2 from 2011-04-26.

Automatic conversion script
Id: cif_fix_values 3008 2015-01-20 13:52:24Z robertas 
;
_cod_original_sg_symbol_H-M 'P 2/c'
_cod_database_code 7219530

loop_
_symmetry_equiv_pos_as_xyz
'x, y, z'
'-x, y, -z+1/2'
'-x, -y, -z'
'x, -y, z-1/2'

loop_
_atom_site_label
_atom_site_type_symbol
_atom_site_fract_x
_atom_site_fract_y
_atom_site_fract_z
_atom_site_U_iso_or_equiv
_atom_site_adp_type
_atom_site_occupancy
_atom_site_symmetry_multiplicity
_atom_site_calc_flag
_atom_site_refinement_flags
Sn1 Sn 0.281644(14) 0.30764(3) 0.165345(17) 0.02397(7) Uani 1 1 d .
Cl1 Cl 0.31114(6) 0.19404(13) 0.30797(6) 0.0356(3) Uani 1 1 d .
P1 P 0.24540(6) 0.46207(13) -0.05228(7) 0.0310(3) Uani 1 1 d U
O1 O 0.25037(14) 0.4008(3) 0.03143(16) 0.0299(8) Uani 1 1 d .
N2 N 0.2287(2) 0.3544(4) -0.1317(2) 0.0433(12) Uani 1 1 d .
H2N H 0.2533 0.3652 -0.1687 0.052 Uiso 1 1 calc R
N1 N 0.3101(2) 0.5422(6) -0.0624(2) 0.0674(15) Uani 1 1 d .
H1N H 0.3141 0.5531 -0.1141 0.081 Uiso 1 1 d R
O2 O 0.1757(2) 0.5479(5) -0.0760(2) 0.0792(13) Uani 1 1 d U
C1 C 0.1747(2) 0.2928(4) 0.1506(2) 0.0259(10) Uani 1 1 d .
C2 C 0.1312(2) 0.2283(4) 0.0837(3) 0.0335(12) Uani 1 1 d .
H2B H 0.1492 0.1857 0.0415 0.040 Uiso 1 1 calc R
C3 C 0.0614(2) 0.2244(5) 0.0768(3) 0.0465(16) Uani 1 1 d .
H3A H 0.0323 0.1782 0.0303 0.056 Uiso 1 1 calc R
C4 C 0.0341(2) 0.2865(6) 0.1362(3) 0.0481(15) Uani 1 1 d .
H4A H -0.0138 0.2839 0.1310 0.058 Uiso 1 1 calc R
C5 C 0.0775(2) 0.3543(6) 0.2050(3) 0.0487(15) Uani 1 1 d .
H5A H 0.0593 0.3994 0.2462 0.058 Uiso 1 1 calc R
C6 C 0.1468(2) 0.3543(5) 0.2116(3) 0.0382(13) Uani 1 1 d .
H6A H 0.1764 0.3973 0.2590 0.046 Uiso 1 1 calc R
C7 C 0.3268(2) 0.5034(5) 0.2114(2) 0.0257(11) Uani 1 1 d .
C8 C 0.3919(2) 0.5088(5) 0.2653(3) 0.0408(14) Uani 1 1 d .
H8A H 0.4166 0.4246 0.2817 0.049 Uiso 1 1 calc R
C9 C 0.4212(3) 0.6377(6) 0.2955(3) 0.0537(16) Uani 1 1 d .
H9A H 0.4654 0.6407 0.3327 0.064 Uiso 1 1 calc R
C10 C 0.3861(3) 0.7582(5) 0.2713(3) 0.0442(14) Uani 1 1 d .
H10A H 0.4061 0.8454 0.2918 0.053 Uiso 1 1 calc R
C11 C 0.3225(2) 0.7558(5) 0.2178(3) 0.0375(13) Uani 1 1 d .
H11A H 0.2990 0.8411 0.2006 0.045 Uiso 1 1 calc R
C12 C 0.2917(2) 0.6273(5) 0.1883(3) 0.0333(12) Uani 1 1 d .
H12A H 0.2469 0.6256 0.1525 0.040 Uiso 1 1 calc R
C13 C 0.3430(2) 0.1631(4) 0.1167(2) 0.0233(10) Uani 1 1 d .
C14 C 0.4059(2) 0.1206(5) 0.1673(3) 0.0349(12) Uani 1 1 d .
H14A H 0.4196 0.1507 0.2241 0.042 Uiso 1 1 calc R
C15 C 0.4480(2) 0.0350(5) 0.1351(3) 0.0431(14) Uani 1 1 d .
H15A H 0.4914 0.0095 0.1696 0.052 Uiso 1 1 calc R
C16 C 0.4288(2) -0.0142(5) 0.0544(3) 0.0414(13) Uani 1 1 d .
H16A H 0.4583 -0.0739 0.0333 0.050 Uiso 1 1 calc R
C17 C 0.3668(2) 0.0237(5) 0.0046(3) 0.0413(14) Uani 1 1 d .
H17A H 0.3527 -0.0111 -0.0512 0.050 Uiso 1 1 calc R
C18 C 0.3238(2) 0.1135(5) 0.0354(3) 0.0344(12) Uani 1 1 d .
H18A H 0.2810 0.1405 0.0000 0.041 Uiso 1 1 calc R
C19 C 0.1801(2) 0.2469(6) -0.1482(3) 0.0442(15) Uani 1 1 d .
C20 C 0.1133(3) 0.2643(7) -0.1426(3) 0.0550(17) Uani 1 1 d .
H20A H 0.0986 0.3526 -0.1269 0.066 Uiso 1 1 calc R
C21 C 0.0675(3) 0.1527(8) -0.1597(4) 0.072(2) Uani 1 1 d .
H21A H 0.0216 0.1653 -0.1561 0.086 Uiso 1 1 calc R
C22 C 0.0884(3) 0.0254(7) -0.1816(4) 0.0656(19) Uani 1 1 d .
H22A H 0.0573 -0.0508 -0.1920 0.079 Uiso 1 1 calc R
C23 C 0.1535(3) 0.0065(7) -0.1888(3) 0.0580(18) Uani 1 1 d .
H23A H 0.1670 -0.0818 -0.2060 0.070 Uiso 1 1 calc R
C24 C 0.2001(3) 0.1145(7) -0.1714(3) 0.0521(17) Uani 1 1 d .
H24A H 0.2458 0.0996 -0.1750 0.062 Uiso 1 1 calc R
C25 C 0.1629(3) 0.6452(6) -0.0172(3) 0.0527(15) Uani 1 1 d U
C26 C 0.1884(3) 0.7766(7) -0.0100(5) 0.083(2) Uani 1 1 d .
H26A H 0.2186 0.8055 -0.0430 0.099 Uiso 1 1 calc R
C27 C 0.1710(4) 0.8651(7) 0.0436(5) 0.083(3) Uani 1 1 d U
H27A H 0.1889 0.9574 0.0467 0.099 Uiso 1 1 calc R
C28 C 0.1292(3) 0.8320(7) 0.0943(4) 0.083(2) Uani 1 1 d U
H28A H 0.1195 0.8976 0.1332 0.099 Uiso 1 1 calc R
C29 C 0.1000(2) 0.6924(7) 0.0862(3) 0.0596(17) Uani 1 1 d .
H29A H 0.0695 0.6636 0.1186 0.071 Uiso 1 1 calc R
C30 C 0.1186(2) 0.6027(5) 0.0293(3) 0.0433(14) Uani 1 1 d .
H30A H 0.1004 0.5105 0.0223 0.052 Uiso 1 1 calc R
C31 C 0.3649(3) 0.6007(6) 0.0034(3) 0.0551(16) Uani 1 1 d .
H31A H 0.3562 0.5773 0.0585 0.066 Uiso 1 1 calc R
H31B H 0.3639 0.7039 -0.0021 0.066 Uiso 1 1 calc R
C32 C 0.4342(3) 0.5500(6) 0.0019(3) 0.0457(14) Uani 1 1 d .
C33 C 0.4780(3) 0.6309(6) -0.0341(3) 0.0459(14) Uani 1 1 d .
H33A H 0.4634 0.7200 -0.0575 0.055 Uiso 1 1 calc R
C34 C 0.5415(3) 0.5815(6) -0.0355(3) 0.0497(15) Uani 1 1 d .
H34A H 0.5702 0.6380 -0.0600 0.060 Uiso 1 1 calc R

loop_
_atom_site_aniso_label
_atom_site_aniso_U_11
_atom_site_aniso_U_22
_atom_site_aniso_U_33
_atom_site_aniso_U_23
_atom_site_aniso_U_13
_atom_site_aniso_U_12
Sn1 0.03075(13) 0.02278(14) 0.01895(12) 0.00271(14) 0.00721(10) 0.00362(14)
Cl1 0.0513(6) 0.0325(6) 0.0217(5) 0.0075(5) 0.0067(4) 0.0043(6)
P1 0.0416(6) 0.0329(7) 0.0181(5) 0.0030(5) 0.0067(5) 0.0010(5)
O1 0.0406(16) 0.0296(17) 0.0222(14) 0.0035(13) 0.0126(12) 0.0055(14)
N2 0.058(2) 0.054(3) 0.0195(17) -0.0085(18) 0.0126(17) -0.018(2)
N1 0.075(3) 0.106(4) 0.024(2) -0.004(2) 0.0181(19) -0.051(3)
O2 0.120(3) 0.083(3) 0.044(2) 0.0171(18) 0.0356(19) 0.059(2)
C1 0.032(2) 0.022(2) 0.0215(19) 0.0096(19) 0.0028(16) 0.0057(19)
C2 0.037(2) 0.020(2) 0.040(3) 0.002(2) 0.004(2) 0.0014(19)
C3 0.048(3) 0.031(3) 0.050(3) 0.002(2) -0.007(3) -0.002(2)
C4 0.028(2) 0.058(4) 0.060(3) 0.019(3) 0.015(2) 0.000(2)
C5 0.042(3) 0.069(4) 0.040(3) 0.008(3) 0.019(2) 0.008(3)
C6 0.035(2) 0.051(3) 0.028(2) -0.002(2) 0.0075(19) 0.003(2)
C7 0.035(2) 0.025(2) 0.0197(19) -0.0017(18) 0.0114(16) -0.0002(18)
C8 0.041(3) 0.038(3) 0.039(3) 0.014(2) 0.000(2) -0.004(2)
C9 0.042(3) 0.058(3) 0.050(3) 0.016(3) -0.010(2) -0.021(3)
C10 0.056(3) 0.032(3) 0.042(3) 0.001(2) 0.006(2) -0.021(2)
C11 0.048(3) 0.022(2) 0.043(3) -0.003(2) 0.012(2) -0.003(2)
C12 0.036(2) 0.035(3) 0.027(2) -0.002(2) 0.0051(19) 0.003(2)
C13 0.033(2) 0.014(2) 0.0248(19) -0.0009(17) 0.0114(16) -0.0069(16)
C14 0.041(2) 0.032(3) 0.031(2) -0.006(2) 0.006(2) 0.004(2)
C15 0.038(3) 0.040(3) 0.047(3) -0.009(2) 0.003(2) 0.004(2)
C16 0.047(3) 0.029(3) 0.055(3) -0.015(2) 0.026(2) -0.001(2)
C17 0.056(3) 0.037(3) 0.032(2) -0.014(2) 0.012(2) -0.004(2)
C18 0.047(3) 0.022(2) 0.033(2) -0.006(2) 0.005(2) -0.001(2)
C19 0.041(3) 0.074(4) 0.014(2) 0.004(2) -0.0004(19) -0.011(3)
C20 0.046(3) 0.068(4) 0.051(3) -0.025(3) 0.013(2) -0.005(3)
C21 0.050(3) 0.108(6) 0.055(3) -0.029(4) 0.009(3) -0.018(3)
C22 0.076(4) 0.059(4) 0.060(4) -0.001(3) 0.012(3) -0.015(3)
C23 0.067(4) 0.053(4) 0.050(3) 0.007(3) 0.006(3) 0.002(3)
C24 0.043(3) 0.072(4) 0.040(3) 0.004(3) 0.009(2) 0.001(3)
C25 0.078(3) 0.044(3) 0.037(3) 0.004(2) 0.016(2) 0.041(3)
C26 0.072(4) 0.065(4) 0.120(5) 0.042(4) 0.040(4) 0.020(3)
C27 0.080(5) 0.041(4) 0.118(6) 0.000(4) 0.004(4) 0.000(3)
C28 0.100(4) 0.058(4) 0.070(4) -0.029(3) -0.017(4) 0.049(3)
C29 0.038(3) 0.097(4) 0.044(3) 0.024(3) 0.010(2) 0.028(3)
C30 0.046(3) 0.032(3) 0.042(3) 0.009(2) -0.008(2) 0.011(2)
C31 0.069(3) 0.048(3) 0.046(3) 0.006(3) 0.009(3) -0.030(3)
C32 0.069(3) 0.045(3) 0.024(2) -0.007(2) 0.012(2) -0.026(3)
C33 0.075(3) 0.035(3) 0.028(2) -0.003(2) 0.013(2) -0.024(3)
C34 0.080(3) 0.042(3) 0.029(2) 0.006(2) 0.016(2) -0.026(3)

loop_
_atom_type_symbol
_atom_type_description
_atom_type_scat_dispersion_real
_atom_type_scat_dispersion_imag
_atom_type_scat_source
C C 0.0033 0.0016 'International Tables Vol C Tables 4.2.6.8 and 6.1.1.4'
H H 0.0000 0.0000 'International Tables Vol C Tables 4.2.6.8 and 6.1.1.4'
Cl Cl 0.1484 0.1585 'International Tables Vol C Tables 4.2.6.8 and 6.1.1.4'
N N 0.0061 0.0033 'International Tables Vol C Tables 4.2.6.8 and 6.1.1.4'
O O 0.0106 0.0060 'International Tables Vol C Tables 4.2.6.8 and 6.1.1.4'
P P 0.1023 0.0942 'International Tables Vol C Tables 4.2.6.8 and 6.1.1.4'
Sn Sn -0.6537 1.4246 'International Tables Vol C Tables 4.2.6.8 and 6.1.1.4'

loop_
_geom_angle_atom_site_label_1
_geom_angle_atom_site_label_2
_geom_angle_atom_site_label_3
_geom_angle
_geom_angle_site_symmetry_1
_geom_angle_site_symmetry_3
C1 Sn1 C7 115.67(16) . .
C1 Sn1 C13 125.64(15) . .
C7 Sn1 C13 117.54(15) . .
C1 Sn1 O1 83.38(13) . .
C7 Sn1 O1 89.63(13) . .
C13 Sn1 O1 86.58(13) . .
C1 Sn1 Cl1 94.52(11) . .
C7 Sn1 Cl1 93.70(11) . .
C13 Sn1 Cl1 92.50(11) . .
O1 Sn1 Cl1 176.60(8) . .
O1 P1 N1 115.3(2) . .
O1 P1 O2 106.60(19) . .
N1 P1 O2 115.8(3) . .
O1 P1 N2 116.7(2) . .
N1 P1 N2 103.7(2) . .
O2 P1 N2 97.6(2) . .
P1 O1 Sn1 168.44(18) . .
C19 N2 P1 127.9(3) . .
C19 N2 H2N 116.0 . .
P1 N2 H2N 116.0 . .
C31 N1 P1 127.8(4) . .
C31 N1 H1N 116.1 . .
P1 N1 H1N 116.1 . .
C25 O2 P1 118.2(3) . .
C2 C1 C6 118.1(4) . .
C2 C1 Sn1 123.8(3) . .
C6 C1 Sn1 118.1(3) . .
C1 C2 C3 121.1(5) . .
C1 C2 H2B 119.4 . .
C3 C2 H2B 119.4 . .
C4 C3 C2 120.6(4) . .
C4 C3 H3A 119.7 . .
C2 C3 H3A 119.7 . .
C3 C4 C5 119.4(4) . .
C3 C4 H4A 120.3 . .
C5 C4 H4A 120.3 . .
C6 C5 C4 119.0(5) . .
C6 C5 H5A 120.5 . .
C4 C5 H5A 120.5 . .
C5 C6 C1 121.7(4) . .
C5 C6 H6A 119.2 . .
C1 C6 H6A 119.2 . .
C12 C7 C8 118.8(4) . .
C12 C7 Sn1 120.4(3) . .
C8 C7 Sn1 120.7(3) . .
C7 C8 C9 120.5(4) . .
C7 C8 H8A 119.8 . .
C9 C8 H8A 119.8 . .
C10 C9 C8 119.7(4) . .
C10 C9 H9A 120.1 . .
C8 C9 H9A 120.1 . .
C9 C10 C11 120.9(5) . .
C9 C10 H10A 119.5 . .
C11 C10 H10A 119.5 . .
C10 C11 C12 120.1(4) . .
C10 C11 H11A 119.9 . .
C12 C11 H11A 119.9 . .
C7 C12 C11 119.9(4) . .
C7 C12 H12A 120.1 . .
C11 C12 H12A 120.1 . .
C18 C13 C14 118.4(4) . .
C18 C13 Sn1 122.2(3) . .
C14 C13 Sn1 119.4(3) . .
C15 C14 C13 120.1(4) . .
C15 C14 H14A 120.0 . .
C13 C14 H14A 120.0 . .
C16 C15 C14 121.4(4) . .
C16 C15 H15A 119.3 . .
C14 C15 H15A 119.3 . .
C17 C16 C15 119.3(5) . .
C17 C16 H16A 120.4 . .
C15 C16 H16A 120.4 . .
C16 C17 C18 120.3(4) . .
C16 C17 H17A 119.8 . .
C18 C17 H17A 119.8 . .
C13 C18 C17 120.5(4) . .
C13 C18 H18A 119.7 . .
C17 C18 H18A 119.7 . .
C20 C19 N2 123.2(5) . .
C20 C19 C24 118.3(5) . .
N2 C19 C24 118.5(5) . .
C19 C20 C21 120.3(6) . .
C19 C20 H20A 119.9 . .
C21 C20 H20A 119.9 . .
C22 C21 C20 120.1(6) . .
C22 C21 H21A 120.0 . .
C20 C21 H21A 120.0 . .
C23 C22 C21 120.7(6) . .
C23 C22 H22A 119.7 . .
C21 C22 H22A 119.7 . .
C22 C23 C24 120.5(6) . .
C22 C23 H23A 119.8 . .
C24 C23 H23A 119.8 . .
C23 C24 C19 120.2(5) . .
C23 C24 H24A 119.9 . .
C19 C24 H24A 119.9 . .
C26 C25 C30 120.9(6) . .
C26 C25 O2 122.8(6) . .
C30 C25 O2 116.1(5) . .
C27 C26 C25 119.4(7) . .
C27 C26 H26A 120.3 . .
C25 C26 H26A 120.3 . .
C26 C27 C28 124.3(7) . .
C26 C27 H27A 117.9 . .
C28 C27 H27A 117.9 . .
C27 C28 C29 117.2(6) . .
C27 C28 H28A 121.4 . .
C29 C28 H28A 121.4 . .
C30 C29 C28 117.3(5) . .
C30 C29 H29A 121.4 . .
C28 C29 H29A 121.4 . .
C25 C30 C29 120.9(5) . .
C25 C30 H30A 119.5 . .
C29 C30 H30A 119.5 . .
N1 C31 C32 114.2(5) . .
N1 C31 H31A 108.7 . .
C32 C31 H31A 108.7 . .
N1 C31 H31B 108.7 . .
C32 C31 H31B 108.7 . .
H31A C31 H31B 107.6 . .
C33 C32 C34 117.3(5) . 3_665
C33 C32 C31 121.3(5) . .
C34 C32 C31 121.5(5) 3_665 .
C34 C33 C32 120.3(5) . .
C34 C33 H33A 119.9 . .
C32 C33 H33A 119.9 . .
C33 C34 C32 122.4(5) . 3_665
C33 C34 H34A 118.8 . .
C32 C34 H34A 118.8 3_665 .

loop_
_geom_bond_atom_site_label_1
_geom_bond_atom_site_label_2
_geom_bond_distance
_geom_bond_site_symmetry_2
Sn1 C1 2.117(4) .
Sn1 C7 2.136(4) .
Sn1 C13 2.137(4) .
Sn1 O1 2.313(3) .
Sn1 Cl1 2.5177(11) .
P1 O1 1.475(3) .
P1 N1 1.559(5) .
P1 O2 1.593(4) .
P1 N2 1.630(4) .
N2 C19 1.401(7) .
N2 H2N 0.8800 .
N1 C31 1.454(6) .
N1 H1N 0.8790 .
O2 C25 1.410(6) .
C1 C2 1.373(6) .
C1 C6 1.395(6) .
C2 C3 1.386(7) .
C2 H2B 0.9500 .
C3 C4 1.370(8) .
C3 H3A 0.9500 .
C4 C5 1.407(7) .
C4 H4A 0.9500 .
C5 C6 1.377(6) .
C5 H5A 0.9500 .
C6 H6A 0.9500 .
C7 C12 1.384(6) .
C7 C8 1.395(6) .
C8 C9 1.403(7) .
C8 H8A 0.9500 .
C9 C10 1.360(7) .
C9 H9A 0.9500 .
C10 C11 1.366(6) .
C10 H10A 0.9500 .
C11 C12 1.408(6) .
C11 H11A 0.9500 .
C12 H12A 0.9500 .
C13 C18 1.381(6) .
C13 C14 1.396(6) .
C14 C15 1.377(7) .
C14 H14A 0.9500 .
C15 C16 1.371(7) .
C15 H15A 0.9500 .
C16 C17 1.366(6) .
C16 H16A 0.9500 .
C17 C18 1.401(7) .
C17 H17A 0.9500 .
C18 H18A 0.9500 .
C19 C20 1.384(7) .
C19 C24 1.408(8) .
C20 C21 1.394(9) .
C20 H20A 0.9500 .
C21 C22 1.365(9) .
C21 H21A 0.9500 .
C22 C23 1.360(9) .
C22 H22A 0.9500 .
C23 C24 1.377(8) .
C23 H23A 0.9500 .
C24 H24A 0.9500 .
C25 C26 1.351(9) .
C25 C30 1.372(8) .
C26 C27 1.328(10) .
C26 H26A 0.9500 .
C27 C28 1.361(11) .
C27 H27A 0.9500 .
C28 C29 1.451(9) .
C28 H28A 0.9500 .
C29 C30 1.387(8) .
C29 H29A 0.9500 .
C30 H30A 0.9500 .
C31 C32 1.486(8) .
C31 H31A 0.9900 .
C31 H31B 0.9900 .
C32 C33 1.410(7) .
C32 C34 1.411(7) 3_665
C33 C34 1.372(8) .
C33 H33A 0.9500 .
C34 C32 1.411(7) 3_665
C34 H34A 0.9500 .

loop_
_geom_torsion_atom_site_label_1
_geom_torsion_atom_site_label_2
_geom_torsion_atom_site_label_3
_geom_torsion_atom_site_label_4
_geom_torsion
_geom_torsion_site_symmetry_1
_geom_torsion_site_symmetry_4
N1 P1 O1 Sn1 -21.6(10) . .
O2 P1 O1 Sn1 -151.6(9) . .
N2 P1 O1 Sn1 100.6(9) . .
C1 Sn1 O1 P1 -179.2(10) . .
C7 Sn1 O1 P1 64.9(9) . .
C13 Sn1 O1 P1 -52.7(9) . .
O1 P1 N2 C19 44.5(5) . .
N1 P1 N2 C19 172.5(4) . .
O2 P1 N2 C19 -68.5(5) . .
O1 P1 N1 C31 -20.7(6) . .
O2 P1 N1 C31 104.8(5) . .
N2 P1 N1 C31 -149.5(5) . .
O1 P1 O2 C25 51.1(5) . .
N1 P1 O2 C25 -78.7(5) . .
N2 P1 O2 C25 172.0(4) . .
C7 Sn1 C1 C2 139.5(3) . .
C13 Sn1 C1 C2 -27.9(4) . .
O1 Sn1 C1 C2 53.1(4) . .
Cl1 Sn1 C1 C2 -124.2(4) . .
C7 Sn1 C1 C6 -39.4(4) . .
C13 Sn1 C1 C6 153.3(3) . .
O1 Sn1 C1 C6 -125.7(4) . .
Cl1 Sn1 C1 C6 57.0(3) . .
C6 C1 C2 C3 0.1(7) . .
Sn1 C1 C2 C3 -178.7(3) . .
C1 C2 C3 C4 0.8(7) . .
C2 C3 C4 C5 -0.3(8) . .
C3 C4 C5 C6 -1.1(8) . .
C4 C5 C6 C1 2.1(8) . .
C2 C1 C6 C5 -1.5(7) . .
Sn1 C1 C6 C5 177.3(4) . .
C1 Sn1 C7 C12 -35.6(4) . .
C13 Sn1 C7 C12 132.8(3) . .
O1 Sn1 C7 C12 46.9(4) . .
Cl1 Sn1 C7 C12 -132.4(3) . .
C1 Sn1 C7 C8 144.4(4) . .
C13 Sn1 C7 C8 -47.1(4) . .
O1 Sn1 C7 C8 -133.1(4) . .
Cl1 Sn1 C7 C8 47.6(4) . .
C12 C7 C8 C9 0.1(7) . .
Sn1 C7 C8 C9 -179.9(4) . .
C7 C8 C9 C10 -0.8(8) . .
C8 C9 C10 C11 0.0(8) . .
C9 C10 C11 C12 1.3(8) . .
C8 C7 C12 C11 1.2(7) . .
Sn1 C7 C12 C11 -178.8(3) . .
C10 C11 C12 C7 -1.9(7) . .
C1 Sn1 C13 C18 45.7(4) . .
C7 Sn1 C13 C18 -121.4(3) . .
O1 Sn1 C13 C18 -33.7(3) . .
Cl1 Sn1 C13 C18 143.1(3) . .
C1 Sn1 C13 C14 -136.6(3) . .
C7 Sn1 C13 C14 56.2(4) . .
O1 Sn1 C13 C14 144.0(3) . .
Cl1 Sn1 C13 C14 -39.3(3) . .
C18 C13 C14 C15 2.1(7) . .
Sn1 C13 C14 C15 -175.6(4) . .
C13 C14 C15 C16 -2.2(8) . .
C14 C15 C16 C17 0.6(8) . .
C15 C16 C17 C18 1.0(8) . .
C14 C13 C18 C17 -0.5(7) . .
Sn1 C13 C18 C17 177.1(3) . .
C16 C17 C18 C13 -1.0(7) . .
P1 N2 C19 C20 46.6(6) . .
P1 N2 C19 C24 -133.0(4) . .
N2 C19 C20 C21 -179.8(5) . .
C24 C19 C20 C21 -0.2(7) . .
C19 C20 C21 C22 0.4(9) . .
C20 C21 C22 C23 -1.4(9) . .
C21 C22 C23 C24 2.2(9) . .
C22 C23 C24 C19 -1.9(8) . .
C20 C19 C24 C23 0.9(7) . .
N2 C19 C24 C23 -179.5(4) . .
P1 O2 C25 C26 82.7(6) . .
P1 O2 C25 C30 -101.8(5) . .
C30 C25 C26 C27 0.9(9) . .
O2 C25 C26 C27 176.2(6) . .
C25 C26 C27 C28 1.2(11) . .
C26 C27 C28 C29 -2.5(10) . .
C27 C28 C29 C30 1.8(8) . .
C26 C25 C30 C29 -1.4(8) . .
O2 C25 C30 C29 -177.1(4) . .
C28 C29 C30 C25 0.1(7) . .
P1 N1 C31 C32 124.5(5) . .
N1 C31 C32 C33 99.3(6) . .
N1 C31 C32 C34 -79.9(6) . 3_665
C34 C32 C33 C34 -0.2(7) 3_665 .
C31 C32 C33 C34 -179.4(4) . .
C32 C33 C34 C32 0.2(8) . 3_665
